data_7157428
loop_
_publ_author_name
'Li, Ming'
'Yao, Tian-Yu'
'Sun, Sheng-Zheng'
'Yan, Ting-Xun'
'Wen, Li-Rong'
'Zhang, Lin-Bao'

_publ_section_title
;
 The ruthenium(ii)-catalyzed C-H olefination of indoles with alkynes: the
 facile construction of tetrasubstituted alkenes under aqueous conditions.
;
_journal_issue 16
_journal_name_full 'Organic &amp; biomolecular chemistry'
_journal_page_first 3158
_journal_page_last 3163
_journal_paper_doi 10.1039/d0ob00508h
_journal_volume 18
_journal_year 2020
_chemical_formula_moiety 'C26 H24 N2 O2'
_chemical_formula_sum 'C26 H24 N2 O2'
_chemical_formula_weight 396.47
_space_group_crystal_system triclinic
_space_group_IT_number 2
_space_group_name_Hall '-P 1'
_space_group_name_H-M_alt 'P -1'
_atom_sites_solution_hydrogens geom
_audit_creation_date 2018-12-04
_audit_creation_method
;
Olex2 1.2
(compiled 2018.05.29 svn.r3508 for OlexSys, GUI svn.r5506)
;
_audit_update_record
;
2018-12-08 deposited with the CCDC.	2020-03-26 downloaded from the CCDC.
;
_cell_angle_alpha 103.0430(10)
_cell_angle_beta 104.128(2)
_cell_angle_gamma 92.353(2)
_cell_formula_units_Z 2
_cell_length_a 9.7780(2)
_cell_length_b 10.6122(2)
_cell_length_c 11.1756(2)
_cell_measurement_reflns_used 10250
_cell_measurement_temperature 170.00(10)
_cell_measurement_theta_max 75.2220
_cell_measurement_theta_min 4.2210
_cell_volume 1089.87(4)
_computing_cell_refinement 'CrysAlisPro 1.171.40.14e (Rigaku OD, 2018)'
_computing_data_collection 'CrysAlisPro 1.171.40.14e (Rigaku OD, 2018)'
_computing_data_reduction 'CrysAlisPro 1.171.40.14e (Rigaku OD, 2018)'
_computing_molecular_graphics 'Olex2 (Dolomanov et al., 2009)'
_computing_publication_material 'Olex2 (Dolomanov et al., 2009)'
_computing_structure_refinement 'ShelXL (Sheldrick, 2015)'
_computing_structure_solution 'SHELXT 2018/2 (Sheldrick, 2018)'
_diffrn_ambient_environment N~2~
_diffrn_ambient_temperature 170.00(10)
_diffrn_detector 'CCD plate'
_diffrn_detector_type HyPix
_diffrn_measured_fraction_theta_full 0.990
_diffrn_measured_fraction_theta_max 0.945
_diffrn_measurement_details
;
List of Runs (angles in degrees, time in seconds):

  # Type    Start    End  Width  t~exp~   \w     \q     \k     \f   Frames
#--------------------------------------------------------------------------
  1  \w    -86.00   3.00   0.50    0.08    --  -47.20 108.00 159.00  178
  2  \w      3.00  86.00   0.50    0.08    --   47.20-108.00  62.00  166
  3  \w   -161.00 -98.00   0.50    0.08    --  -99.00-108.00  62.00  126
  4  \w   -110.00 -26.00   0.50    0.08    --  -99.00 108.00 159.00  168
  5  \w     65.00 109.00   0.50    0.08    --  103.25-108.00  62.00   88
  6  \w     86.00 162.00   0.50    0.08    --  103.25 108.00 159.00  152
  7  \w   -102.00 -72.00   0.50    0.08    --  -47.20-125.00  90.00   60
  8  \w   -117.00 -76.00   0.50    0.08    --  -47.20-125.00-180.00   82
  9  \w    -18.00  56.00   0.50    0.08    --   47.20 -57.00  30.00  148
 10  \w    -16.00  57.00   0.50    0.08    --   47.20 -19.00  60.00  146
 11  \w    -21.00  37.00   0.50    0.08    --   47.20 -38.00 150.00  116
 12  \w   -146.00-100.00   0.50    0.08    --  -99.00 -94.00 120.00   92
 13  \w   -114.00 -78.00   0.50    0.08    --  -99.00  61.00   0.00   72
 14  \w   -101.00 -76.00   0.50    0.08    --  -99.00 -77.00 150.00   50
 15  \w   -111.00 -25.00   0.50    0.08    --  -99.00  30.00-150.00  172
 16  \w   -123.00 -71.00   0.50    0.08    --  -99.00-125.00 -60.00  104
 17  \w    -86.00 -26.00   0.50    0.08    --  -99.00 125.00 -90.00  120
 18  \w    -61.00 -27.00   0.50    0.08    --  -99.00  61.00   0.00   68
 19  \w   -162.00-110.00   0.50    0.08    --  -99.00 -77.00 150.00  104
 20  \w    -77.00 -51.00   0.50    0.08    --  -99.00  45.00  90.00   52
 21  \w   -168.00-132.00   0.50    0.08    --  -99.00-125.00 -60.00   72
 22  \w     40.00  87.00   0.50    0.08    --  103.25 -61.00  90.00   94
 23  \w    122.00 169.00   0.50    0.08    --  103.25  45.00 -30.00   94
 24  \w     75.00 122.00   0.50    0.08    --  103.25 -77.00-150.00   94
 25  \w     91.00 169.00   0.50    0.08    --  103.25  30.00  90.00  156
 26  \w     91.00 117.00   0.50    0.08    --  103.25-125.00  60.00   52
 27  \w     49.00  86.00   0.50    0.08    --  103.25-125.00  60.00   74
 28  \w     65.00  91.00   0.50    0.08    --  103.25 -94.00-150.00   52
 29  \w     31.00 114.00   0.50    0.08    --  103.25-125.00 -90.00  166
;
_diffrn_measurement_device 'four-circle diffractometer'
_diffrn_measurement_device_type 'XtaLAB Synergy R, HyPix'
_diffrn_measurement_method '\w scans'
_diffrn_orient_matrix_type 'CrysAlisPro convention (1999,Acta A55,543-557)'
_diffrn_orient_matrix_UB_11 -0.1514368000
_diffrn_orient_matrix_UB_12 -0.0697603000
_diffrn_orient_matrix_UB_13 -0.0512767000
_diffrn_orient_matrix_UB_21 -0.0255518000
_diffrn_orient_matrix_UB_22 0.0447330000
_diffrn_orient_matrix_UB_23 0.1331167000
_diffrn_orient_matrix_UB_31 -0.0555518000
_diffrn_orient_matrix_UB_32 0.1247794000
_diffrn_orient_matrix_UB_33 -0.0335918000
_diffrn_radiation_monochromator mirror
_diffrn_radiation_probe x-ray
_diffrn_radiation_type CuK\a
_diffrn_radiation_wavelength 1.54184
_diffrn_reflns_av_R_equivalents 0.0164
_diffrn_reflns_av_unetI/netI 0.0146
_diffrn_reflns_Laue_measured_fraction_full 0.990
_diffrn_reflns_Laue_measured_fraction_max 0.945
_diffrn_reflns_limit_h_max 12
_diffrn_reflns_limit_h_min -12
_diffrn_reflns_limit_k_max 13
_diffrn_reflns_limit_k_min -12
_diffrn_reflns_limit_l_max 13
_diffrn_reflns_limit_l_min -13
_diffrn_reflns_number 12136
_diffrn_reflns_point_group_measured_fraction_full 0.990
_diffrn_reflns_point_group_measured_fraction_max 0.945
_diffrn_reflns_theta_full 67.684
_diffrn_reflns_theta_max 75.299
_diffrn_reflns_theta_min 4.206
_diffrn_source 'Rotating-anode X-ray tube'
_diffrn_source_type 'PhotonJet R (Cu) X-ray Source'
_exptl_absorpt_coefficient_mu 0.607
_exptl_absorpt_correction_T_max 1.00000
_exptl_absorpt_correction_T_min 0.79521
_exptl_absorpt_correction_type multi-scan
_exptl_absorpt_process_details
;
CrysAlisPro 1.171.40.14e (Rigaku Oxford Diffraction, 2018)
Empirical absorption correction using spherical harmonics,
 implemented in SCALE3 ABSPACK scaling algorithm.
;
_exptl_crystal_colour white
_exptl_crystal_colour_primary white
_exptl_crystal_density_diffrn 1.208
_exptl_crystal_description block
_exptl_crystal_F_000 420
_exptl_crystal_size_max 0.321
_exptl_crystal_size_mid 0.311
_exptl_crystal_size_min 0.201
_refine_diff_density_max 0.248
_refine_diff_density_min -0.174
_refine_diff_density_rms 0.034
_refine_ls_extinction_method none
_refine_ls_goodness_of_fit_ref 1.066
_refine_ls_hydrogen_treatment constr
_refine_ls_matrix_type full
_refine_ls_number_parameters 274
_refine_ls_number_reflns 4259
_refine_ls_number_restraints 0
_refine_ls_restrained_S_all 1.066
_refine_ls_R_factor_all 0.0430
_refine_ls_R_factor_gt 0.0395
_refine_ls_shift/su_max 0.000
_refine_ls_shift/su_mean 0.000
_refine_ls_structure_factor_coef Fsqd
_refine_ls_weighting_details 'w=1/[\s^2^(Fo^2^)+(0.0513P)^2^+0.2986P] where P=(Fo^2^+2Fc^2^)/3'
_refine_ls_weighting_scheme calc
_refine_ls_wR_factor_gt 0.1026
_refine_ls_wR_factor_ref 0.1067
_reflns_Friedel_coverage 0.000
_reflns_number_gt 4002
_reflns_number_total 4259
_reflns_threshold_expression 'I > 2\s(I)'
_cod_data_source_file d0ob00508h2.cif
_cod_data_source_block tx158
_cod_depositor_comments 'Adding full bibliography for 7157428.cif.'
_cod_database_code 7157428
_shelx_shelxl_version_number 2017/1
_chemical_oxdiff_formula CHNO
_shelx_space_group_comment
;
The symmetry employed for this shelxl refinement is uniquely defined
by the following loop, which should always be used as a source of
symmetry information in preference to the above space-group names.
They are only intended as comments.
;
_reflns_odcompleteness_completeness 99.08
_reflns_odcompleteness_iscentric 1
_reflns_odcompleteness_theta 66.97
_olex2_refinement_description
;
1. Fixed Uiso
 At 1.2 times of:
  All C(H) groups
 At 1.5 times of:
  All C(H,H,H) groups
2.a Aromatic/amide H refined with riding coordinates:
 C2(H2), C3(H3), C4(H4), C5(H5), C8(H8), C16(H16), C17(H17), C18(H18),
 C19(H19), C20(H20), C22(H22), C23(H23), C24(H24), C25(H25), C26(H26)
2.b Idealised Me refined as rotating group:
 C9(H9A,H9B,H9C), C13(H13A,H13B,H13C), C14(H14A,H14B,H14C)
;
_olex2_submission_special_instructions 'No special instructions were received'
_oxdiff_exptl_absorpt_empirical_details
;
Empirical correction (ABSPACK) includes:
- Absorption correction using spherical harmonics
- Frame scaling
;
_oxdiff_exptl_absorpt_empirical_full_max 1.376
_oxdiff_exptl_absorpt_empirical_full_min 0.747

loop_
_space_group_symop_operation_xyz
'x, y, z'
'-x, -y, -z'

loop_
_atom_site_label
_atom_site_type_symbol
_atom_site_fract_x
_atom_site_fract_y
_atom_site_fract_z
_atom_site_U_iso_or_equiv
_atom_site_adp_type
_atom_site_occupancy
_atom_site_site_symmetry_order
_atom_site_calc_flag
_atom_site_refinement_flags_posn
_atom_site_refinement_flags_adp
_atom_site_refinement_flags_occupancy
_atom_site_disorder_assembly
_atom_site_disorder_group
O1 O 0.37646(9) 0.77065(9) 0.88060(8) 0.0407(2) Uani 1 1 d . . . . .
O2 O 0.37194(11) 0.75350(9) 0.56636(8) 0.0434(2) Uani 1 1 d . . . . .
N1 N 0.51526(10) 0.42057(9) 0.82377(9) 0.0303(2) Uani 1 1 d . . . . .
N2 N 0.32809(11) 0.78992(10) 0.67895(10) 0.0344(2) Uani 1 1 d . . . . .
C1 C 0.31336(12) 0.35139(11) 0.66858(11) 0.0301(2) Uani 1 1 d . . . . .
C2 C 0.18900(13) 0.26760(12) 0.60503(12) 0.0369(3) Uani 1 1 d . . . . .
H2 H 0.129117 0.281402 0.531565 0.044 Uiso 1 1 calc R . . . .
C3 C 0.15724(14) 0.16464(13) 0.65338(14) 0.0446(3) Uani 1 1 d . . . . .
H3 H 0.075126 0.108937 0.611848 0.054 Uiso 1 1 calc R . . . .
C4 C 0.24603(16) 0.14247(13) 0.76348(15) 0.0494(4) Uani 1 1 d . . . . .
H4 H 0.220996 0.072919 0.794333 0.059 Uiso 1 1 calc R . . . .
C5 C 0.37019(15) 0.22133(13) 0.82775(14) 0.0429(3) Uani 1 1 d . . . . .
H5 H 0.429699 0.205832 0.900567 0.051 Uiso 1 1 calc R . . . .
C6 C 0.40233(12) 0.32538(11) 0.77844(11) 0.0313(2) Uani 1 1 d . . . . .
C7 C 0.49770(11) 0.50660(10) 0.74594(10) 0.0273(2) Uani 1 1 d . . . . .
C8 C 0.37599(12) 0.46665(11) 0.64996(11) 0.0302(2) Uani 1 1 d . . . . .
H8 H 0.340809 0.507201 0.584811 0.036 Uiso 1 1 calc R . . . .
C9 C 0.62979(13) 0.43085(13) 0.93734(12) 0.0391(3) Uani 1 1 d . . . . .
H9A H 0.710401 0.394348 0.913706 0.059 Uiso 1 1 calc GR . . . .
H9B H 0.599292 0.384303 0.992141 0.059 Uiso 1 1 calc GR . . . .
H9C H 0.655368 0.520694 0.981233 0.059 Uiso 1 1 calc GR . . . .
C10 C 0.60398(11) 0.61856(10) 0.76954(10) 0.0276(2) Uani 1 1 d . . . . .
C11 C 0.56395(12) 0.73949(11) 0.77686(10) 0.0277(2) Uani 1 1 d . . . . .
C12 C 0.41508(12) 0.76423(10) 0.78358(11) 0.0286(2) Uani 1 1 d . . . . .
C13 C 0.17542(14) 0.78043(15) 0.65917(16) 0.0500(4) Uani 1 1 d . . . . .
H13A H 0.135546 0.835022 0.604592 0.075 Uiso 1 1 calc GR . . . .
H13B H 0.153188 0.808076 0.739538 0.075 Uiso 1 1 calc GR . . . .
H13C H 0.136487 0.691926 0.620298 0.075 Uiso 1 1 calc GR . . . .
C14 C 0.3918(2) 0.86572(18) 0.51833(16) 0.0640(5) Uani 1 1 d . . . . .
H14A H 0.430831 0.841813 0.446438 0.096 Uiso 1 1 calc GR . . . .
H14B H 0.455568 0.931499 0.583670 0.096 Uiso 1 1 calc GR . . . .
H14C H 0.302115 0.898822 0.492783 0.096 Uiso 1 1 calc GR . . . .
C15 C 0.75315(12) 0.58708(11) 0.78101(11) 0.0300(2) Uani 1 1 d . . . . .
C16 C 0.77956(13) 0.47852(12) 0.69735(12) 0.0376(3) Uani 1 1 d . . . . .
H16 H 0.704942 0.428881 0.633360 0.045 Uiso 1 1 calc R . . . .
C17 C 0.91642(16) 0.44336(15) 0.70835(15) 0.0499(4) Uani 1 1 d . . . . .
H17 H 0.933100 0.370884 0.651258 0.060 Uiso 1 1 calc R . . . .
C18 C 1.02753(15) 0.51530(17) 0.80340(16) 0.0557(4) Uani 1 1 d . . . . .
H18 H 1.119283 0.491924 0.810597 0.067 Uiso 1 1 calc R . . . .
C19 C 1.00170(15) 0.62229(16) 0.88784(17) 0.0546(4) Uani 1 1 d . . . . .
H19 H 1.076468 0.670624 0.952612 0.066 Uiso 1 1 calc R . . . .
C20 C 0.86578(13) 0.65862(13) 0.87734(13) 0.0410(3) Uani 1 1 d . . . . .
H20 H 0.849769 0.731066 0.934865 0.049 Uiso 1 1 calc R . . . .
C21 C 0.65805(12) 0.85639(11) 0.78516(11) 0.0301(2) Uani 1 1 d . . . . .
C22 C 0.66176(14) 0.97037(12) 0.87653(13) 0.0409(3) Uani 1 1 d . . . . .
H22 H 0.603777 0.973827 0.931687 0.049 Uiso 1 1 calc R . . . .
C23 C 0.75108(18) 1.07891(13) 0.88616(16) 0.0549(4) Uani 1 1 d . . . . .
H23 H 0.753452 1.154433 0.948338 0.066 Uiso 1 1 calc R . . . .
C24 C 0.83685(17) 1.07578(13) 0.80391(16) 0.0514(4) Uani 1 1 d . . . . .
H24 H 0.897617 1.148453 0.811192 0.062 Uiso 1 1 calc R . . . .
C25 C 0.83140(15) 0.96377(13) 0.71092(14) 0.0448(3) Uani 1 1 d . . . . .
H25 H 0.887803 0.961373 0.654569 0.054 Uiso 1 1 calc R . . . .
C26 C 0.74233(14) 0.85496(12) 0.70116(12) 0.0383(3) Uani 1 1 d . . . . .
H26 H 0.738867 0.780188 0.637778 0.046 Uiso 1 1 calc R . . . .

loop_
_atom_site_aniso_label
_atom_site_aniso_U_11
_atom_site_aniso_U_22
_atom_site_aniso_U_33
_atom_site_aniso_U_23
_atom_site_aniso_U_13
_atom_site_aniso_U_12
O1 0.0399(5) 0.0513(5) 0.0389(5) 0.0167(4) 0.0186(4) 0.0118(4)
O2 0.0577(6) 0.0408(5) 0.0308(4) 0.0120(4) 0.0076(4) 0.0003(4)
N1 0.0292(5) 0.0267(5) 0.0337(5) 0.0086(4) 0.0049(4) 0.0006(4)
N2 0.0331(5) 0.0336(5) 0.0353(5) 0.0108(4) 0.0043(4) 0.0029(4)
C1 0.0280(5) 0.0279(5) 0.0335(6) 0.0021(4) 0.0112(4) 0.0018(4)
C2 0.0303(6) 0.0378(6) 0.0379(6) -0.0013(5) 0.0111(5) -0.0030(5)
C3 0.0389(7) 0.0357(7) 0.0542(8) -0.0021(6) 0.0169(6) -0.0113(5)
C4 0.0550(8) 0.0327(7) 0.0637(9) 0.0125(6) 0.0223(7) -0.0078(6)
C5 0.0462(7) 0.0330(6) 0.0517(8) 0.0151(6) 0.0130(6) -0.0003(5)
C6 0.0311(6) 0.0244(5) 0.0388(6) 0.0056(4) 0.0119(5) 0.0010(4)
C7 0.0274(5) 0.0247(5) 0.0305(5) 0.0062(4) 0.0091(4) 0.0036(4)
C8 0.0280(5) 0.0307(6) 0.0309(6) 0.0075(4) 0.0062(4) 0.0010(4)
C9 0.0364(6) 0.0415(7) 0.0388(6) 0.0175(5) 0.0016(5) 0.0017(5)
C10 0.0282(5) 0.0267(5) 0.0267(5) 0.0051(4) 0.0065(4) -0.0001(4)
C11 0.0292(5) 0.0277(5) 0.0260(5) 0.0057(4) 0.0079(4) 0.0004(4)
C12 0.0306(6) 0.0227(5) 0.0326(6) 0.0077(4) 0.0080(4) 0.0014(4)
C13 0.0324(7) 0.0479(8) 0.0643(9) 0.0177(7) -0.0011(6) 0.0035(6)
C14 0.0817(12) 0.0644(10) 0.0530(9) 0.0373(8) 0.0108(8) -0.0013(9)
C15 0.0287(6) 0.0274(5) 0.0343(6) 0.0073(4) 0.0093(5) 0.0018(4)
C16 0.0356(6) 0.0375(6) 0.0371(6) 0.0038(5) 0.0097(5) 0.0043(5)
C17 0.0462(8) 0.0520(8) 0.0521(8) 0.0046(6) 0.0192(6) 0.0173(6)
C18 0.0313(7) 0.0647(10) 0.0705(10) 0.0122(8) 0.0149(7) 0.0139(6)
C19 0.0296(7) 0.0528(9) 0.0684(10) 0.0027(7) 0.0003(6) 0.0000(6)
C20 0.0321(6) 0.0342(6) 0.0479(7) -0.0001(5) 0.0040(5) 0.0011(5)
C21 0.0315(6) 0.0258(5) 0.0337(6) 0.0072(4) 0.0103(5) 0.0018(4)
C22 0.0454(7) 0.0314(6) 0.0483(7) 0.0015(5) 0.0247(6) -0.0014(5)
C23 0.0646(9) 0.0294(7) 0.0693(10) -0.0071(6) 0.0349(8) -0.0098(6)
C24 0.0555(8) 0.0325(7) 0.0689(10) 0.0067(6) 0.0286(7) -0.0096(6)
C25 0.0500(8) 0.0381(7) 0.0544(8) 0.0116(6) 0.0291(7) -0.0011(6)
C26 0.0463(7) 0.0305(6) 0.0412(7) 0.0057(5) 0.0207(6) 0.0010(5)

loop_
_atom_type_symbol
_atom_type_description
_atom_type_scat_dispersion_real
_atom_type_scat_dispersion_imag
_atom_type_scat_source
C C 0.0181 0.0091 'International Tables Vol C Tables 4.2.6.8 and 6.1.1.4'
H H 0.0000 0.0000 'International Tables Vol C Tables 4.2.6.8 and 6.1.1.4'
N N 0.0311 0.0180 'International Tables Vol C Tables 4.2.6.8 and 6.1.1.4'
O O 0.0492 0.0322 'International Tables Vol C Tables 4.2.6.8 and 6.1.1.4'

loop_
_geom_angle_atom_site_label_1
_geom_angle_atom_site_label_2
_geom_angle_atom_site_label_3
_geom_angle
_geom_angle_site_symmetry_1
_geom_angle_site_symmetry_3
_geom_angle_publ_flag
N2 O2 C14 109.91(11) . . ?
C6 N1 C7 108.55(9) . . ?
C6 N1 C9 125.25(10) . . ?
C7 N1 C9 126.16(10) . . ?
O2 N2 C13 113.98(10) . . ?
C12 N2 O2 115.45(9) . . ?
C12 N2 C13 121.51(11) . . ?
C2 C1 C6 118.56(11) . . ?
C2 C1 C8 134.41(12) . . ?
C6 C1 C8 107.01(10) . . ?
C3 C2 C1 118.95(12) . . ?
C2 C3 C4 121.26(12) . . ?
C5 C4 C3 121.63(13) . . ?
C4 C5 C6 117.02(13) . . ?
N1 C6 C1 107.76(10) . . ?
N1 C6 C5 129.65(12) . . ?
C5 C6 C1 122.56(11) . . ?
N1 C7 C10 121.08(10) . . ?
C8 C7 N1 109.46(10) . . ?
C8 C7 C10 129.42(10) . . ?
C7 C8 C1 107.22(10) . . ?
C7 C10 C15 115.67(9) . . ?
C11 C10 C7 120.47(10) . . ?
C11 C10 C15 123.84(10) . . ?
C10 C11 C12 119.62(10) . . ?
C10 C11 C21 125.12(10) . . ?
C21 C11 C12 115.20(9) . . ?
O1 C12 N2 120.96(11) . . ?
O1 C12 C11 122.32(10) . . ?
N2 C12 C11 116.50(10) . . ?
C16 C15 C10 118.97(10) . . ?
C16 C15 C20 118.81(11) . . ?
C20 C15 C10 122.12(10) . . ?
C15 C16 C17 120.55(12) . . ?
C18 C17 C16 120.28(13) . . ?
C17 C18 C19 119.44(13) . . ?
C18 C19 C20 120.76(13) . . ?
C19 C20 C15 120.15(12) . . ?
C22 C21 C11 120.27(10) . . ?
C22 C21 C26 118.64(11) . . ?
C26 C21 C11 121.08(10) . . ?
C23 C22 C21 120.52(12) . . ?
C24 C23 C22 120.44(12) . . ?
C25 C24 C23 119.39(12) . . ?
C24 C25 C26 120.31(12) . . ?
C25 C26 C21 120.66(11) . . ?

loop_
_geom_bond_atom_site_label_1
_geom_bond_atom_site_label_2
_geom_bond_distance
_geom_bond_site_symmetry_2
_geom_bond_publ_flag
O1 C12 1.2212(14) . ?
O2 N2 1.4050(14) . ?
O2 C14 1.4367(17) . ?
N1 C6 1.3787(14) . ?
N1 C7 1.3849(14) . ?
N1 C9 1.4528(15) . ?
N2 C12 1.3574(15) . ?
N2 C13 1.4505(17) . ?
C1 C2 1.4065(16) . ?
C1 C6 1.4112(17) . ?
C1 C8 1.4248(16) . ?
C2 C3 1.3794(19) . ?
C3 C4 1.396(2) . ?
C4 C5 1.382(2) . ?
C5 C6 1.3974(17) . ?
C7 C8 1.3699(16) . ?
C7 C10 1.4780(15) . ?
C10 C11 1.3476(16) . ?
C10 C15 1.4912(15) . ?
C11 C12 1.5065(15) . ?
C11 C21 1.4856(15) . ?
C15 C16 1.3871(17) . ?
C15 C20 1.3899(17) . ?
C16 C17 1.3880(19) . ?
C17 C18 1.376(2) . ?
C18 C19 1.378(2) . ?
C19 C20 1.3838(19) . ?
C21 C22 1.3885(17) . ?
C21 C26 1.3903(17) . ?
C22 C23 1.3845(18) . ?
C23 C24 1.384(2) . ?
C24 C25 1.381(2) . ?
C25 C26 1.3848(18) . ?

loop_
_geom_torsion_atom_site_label_1
_geom_torsion_atom_site_label_2
_geom_torsion_atom_site_label_3
_geom_torsion_atom_site_label_4
_geom_torsion
_geom_torsion_site_symmetry_1
_geom_torsion_site_symmetry_2
_geom_torsion_site_symmetry_3
_geom_torsion_site_symmetry_4
_geom_torsion_publ_flag
O2 N2 C12 O1 -167.27(10) . . . . ?
O2 N2 C12 C11 17.93(14) . . . . ?
N1 C7 C8 C1 0.57(13) . . . . ?
N1 C7 C10 C11 -128.53(12) . . . . ?
N1 C7 C10 C15 52.84(14) . . . . ?
C1 C2 C3 C4 -0.06(19) . . . . ?
C2 C1 C6 N1 -179.43(10) . . . . ?
C2 C1 C6 C5 -1.30(17) . . . . ?
C2 C1 C8 C7 178.59(12) . . . . ?
C2 C3 C4 C5 -0.9(2) . . . . ?
C3 C4 C5 C6 0.7(2) . . . . ?
C4 C5 C6 N1 178.09(12) . . . . ?
C4 C5 C6 C1 0.40(19) . . . . ?
C6 N1 C7 C8 -0.96(13) . . . . ?
C6 N1 C7 C10 -178.96(9) . . . . ?
C6 C1 C2 C3 1.10(17) . . . . ?
C6 C1 C8 C7 0.02(12) . . . . ?
C7 N1 C6 C1 0.95(12) . . . . ?
C7 N1 C6 C5 -177.01(12) . . . . ?
C7 C10 C11 C12 10.52(16) . . . . ?
C7 C10 C11 C21 -172.52(10) . . . . ?
C7 C10 C15 C16 42.02(15) . . . . ?
C7 C10 C15 C20 -134.21(12) . . . . ?
C8 C1 C2 C3 -177.35(12) . . . . ?
C8 C1 C6 N1 -0.59(12) . . . . ?
C8 C1 C6 C5 177.54(11) . . . . ?
C8 C7 C10 C11 53.91(17) . . . . ?
C8 C7 C10 C15 -124.72(13) . . . . ?
C9 N1 C6 C1 178.62(11) . . . . ?
C9 N1 C6 C5 0.7(2) . . . . ?
C9 N1 C7 C8 -178.60(11) . . . . ?
C9 N1 C7 C10 3.40(17) . . . . ?
C10 C7 C8 C1 178.35(10) . . . . ?
C10 C11 C12 O1 75.92(15) . . . . ?
C10 C11 C12 N2 -109.36(12) . . . . ?
C10 C11 C21 C22 -131.46(13) . . . . ?
C10 C11 C21 C26 49.47(17) . . . . ?
C10 C15 C16 C17 -177.47(12) . . . . ?
C10 C15 C20 C19 177.00(13) . . . . ?
C11 C10 C15 C16 -136.56(12) . . . . ?
C11 C10 C15 C20 47.21(17) . . . . ?
C11 C21 C22 C23 178.85(14) . . . . ?
C11 C21 C26 C25 -178.96(12) . . . . ?
C12 C11 C21 C22 45.61(15) . . . . ?
C12 C11 C21 C26 -133.45(12) . . . . ?
C13 N2 C12 O1 -22.22(17) . . . . ?
C13 N2 C12 C11 162.98(11) . . . . ?
C14 O2 N2 C12 -120.19(12) . . . . ?
C14 O2 N2 C13 92.12(14) . . . . ?
C15 C10 C11 C12 -170.96(10) . . . . ?
C15 C10 C11 C21 5.99(18) . . . . ?
C15 C16 C17 C18 0.6(2) . . . . ?
C16 C15 C20 C19 0.8(2) . . . . ?
C16 C17 C18 C19 0.2(3) . . . . ?
C17 C18 C19 C20 -0.6(3) . . . . ?
C18 C19 C20 C15 0.1(2) . . . . ?
C20 C15 C16 C17 -1.1(2) . . . . ?
C21 C11 C12 O1 -101.33(13) . . . . ?
C21 C11 C12 N2 73.39(13) . . . . ?
C21 C22 C23 C24 0.7(3) . . . . ?
C22 C21 C26 C25 2.0(2) . . . . ?
C22 C23 C24 C25 0.8(3) . . . . ?
C23 C24 C25 C26 -0.9(3) . . . . ?
C24 C25 C26 C21 -0.5(2) . . . . ?
C26 C21 C22 C23 -2.1(2) . . . . ?
